data_7715013
loop_
_publ_author_name
'Peng, Cai-Hong'
'Li, Guanghua'
'Li, Ke-Chang'
'Cui, Xiao-Bing'

_publ_section_title
;
 Six polyoxotungstate-based transition metal compounds for electrochemical
 capacitor application and a comparative analysis of factors affecting
 capacitances.
;
_journal_issue 8
_journal_name_full 'Dalton transactions (Cambridge, England : 2003)'
_journal_page_first 3499
_journal_page_last 3510
_journal_paper_doi 10.1039/d3dt04052f
_journal_volume 53
_journal_year 2024
_chemical_formula_moiety 'O40 P W12, C50 H39 Cl2 Cu5 N10 O10 P2, 2(O)'
_chemical_formula_sum 'C50 H49 Cl2 Cu5 N10 O52 P3 W12'
_chemical_formula_weight 4309.70
_space_group_crystal_system triclinic
_space_group_IT_number 1
_space_group_name_Hall 'P 1'
_space_group_name_H-M_alt 'P 1'
_atom_sites_solution_hydrogens geom
_audit_creation_date 2023-10-10
_audit_creation_method
;
Olex2 1.5
(compiled 2023.08.24 svn.re1ec1418 for OlexSys, GUI svn.r6817)
;
_audit_update_record
;
2023-11-07 deposited with the CCDC.	2024-01-16 downloaded from the CCDC.
;
_cell_angle_alpha 88.0280(10)
_cell_angle_beta 84.1660(10)
_cell_angle_gamma 80.5840(10)
_cell_formula_units_Z 1
_cell_length_a 10.9802(5)
_cell_length_b 12.7843(5)
_cell_length_c 15.3506(7)
_cell_measurement_reflns_used 9894
_cell_measurement_temperature 299.00
_cell_measurement_theta_max 25.37
_cell_measurement_theta_min 2.42
_cell_volume 2114.44(16)
_computing_cell_refinement 'Bruker SMART'
_computing_data_collection 'Bruker SMART'
_computing_data_reduction 'Bruker SAINT'
_computing_molecular_graphics 'Olex2 1.5 (Dolomanov et al., 2009)'
_computing_publication_material 'Olex2 1.5 (Dolomanov et al., 2009)'
_computing_structure_refinement 'XL  (Sheldrick, 2008)'
_diffrn_ambient_temperature 299.00
_diffrn_measured_fraction_theta_full 0.986
_diffrn_measured_fraction_theta_max 0.986
_diffrn_measurement_device_type 'Bruker Smart-CCD diffractometer'
_diffrn_measurement_method 'phi and omega scans'
_diffrn_radiation_monochromator graphite
_diffrn_radiation_type MoK\a
_diffrn_radiation_wavelength 0.71073
_diffrn_reflns_av_R_equivalents 0.0599
_diffrn_reflns_av_unetI/netI 0.0859
_diffrn_reflns_Laue_measured_fraction_full 0.986
_diffrn_reflns_Laue_measured_fraction_max 0.986
_diffrn_reflns_limit_h_max 13
_diffrn_reflns_limit_h_min -13
_diffrn_reflns_limit_k_max 14
_diffrn_reflns_limit_k_min -15
_diffrn_reflns_limit_l_max 18
_diffrn_reflns_limit_l_min -18
_diffrn_reflns_number 19273
_diffrn_reflns_point_group_measured_fraction_full 0.781
_diffrn_reflns_point_group_measured_fraction_max 0.778
_diffrn_reflns_theta_full 25.242
_diffrn_reflns_theta_max 25.379
_diffrn_reflns_theta_min 2.416
_diffrn_source_current 1.2
_diffrn_source_power 0.06
_diffrn_source_voltage 50.0
_exptl_absorpt_coefficient_mu 17.696
_exptl_absorpt_correction_T_max 0.155
_exptl_absorpt_correction_T_min 0.107
_exptl_absorpt_correction_type empirical
_exptl_crystal_colour blue
_exptl_crystal_density_diffrn 3.385
_exptl_crystal_description block
_exptl_crystal_F_000 1947
_exptl_crystal_size_max 0.16
_exptl_crystal_size_mid 0.11
_exptl_crystal_size_min 0.11
_refine_diff_density_max 3.247
_refine_diff_density_min -3.561
_refine_diff_density_rms 0.423
_refine_ls_abs_structure_details
;
 Refined as an inversion twin.
;
_refine_ls_abs_structure_Flack 0.51(2)
_refine_ls_extinction_coef 0.00050(15)
_refine_ls_extinction_expression Fc^*^=kFc[1+0.001xFc^2^\l^3^/sin(2\q)]^-1/4^
_refine_ls_extinction_method 'SHELXL-2018/3 (Sheldrick 2018)'
_refine_ls_goodness_of_fit_ref 1.045
_refine_ls_hydrogen_treatment constr
_refine_ls_matrix_type full
_refine_ls_number_parameters 1089
_refine_ls_number_reflns 12131
_refine_ls_number_restraints 409
_refine_ls_restrained_S_all 1.027
_refine_ls_R_factor_all 0.0612
_refine_ls_R_factor_gt 0.0556
_refine_ls_shift/su_max 0.001
_refine_ls_shift/su_mean 0.000
_refine_ls_structure_factor_coef Fsqd
_refine_ls_weighting_details 'w=1/[\s^2^(Fo^2^)+(0.0628P)^2^+48.0248P] where P=(Fo^2^+2Fc^2^)/3'
_refine_ls_weighting_scheme calc
_refine_ls_wR_factor_gt 0.1484
_refine_ls_wR_factor_ref 0.1564
_reflns_Friedel_coverage 0.579
_reflns_Friedel_fraction_full 0.575
_reflns_Friedel_fraction_max 0.571
_reflns_number_gt 10916
_reflns_number_total 12131
_reflns_threshold_expression 'I > 2\s(I)'
_cod_data_source_file d3dt04052f2.cif
_cod_data_source_block 1
_cod_depositor_comments 'Adding full bibliography for 7715013--7715017.cif.'
_cod_database_code 7715013
_shelx_shelxl_version_number 2018/3
_shelx_space_group_comment
;
The symmetry employed for this shelxl refinement is uniquely defined
by the following loop, which should always be used as a source of
symmetry information in preference to the above space-group names.
They are only intended as comments.
;
_olex2_refinement_description
;
1. Twinned data refinement
 Scales: 0.49(2)
 0.51(2)
2. Fixed Uiso
 At 1.2 times of:
  All C(H) groups
3. Rigid bond restraints
 C48, C49
 with sigma for 1-2 distances of 0.01 and sigma for 1-3 distances of 0.01
 C28, C29
 with sigma for 1-2 distances of 0.01 and sigma for 1-3 distances of 0.01
 C27, C28
 with sigma for 1-2 distances of 0.01 and sigma for 1-3 distances of 0.01
 C43, C44
 with sigma for 1-2 distances of 0.01 and sigma for 1-3 distances of 0.01
4. Uiso/Uaniso restraints and constraints
Uanis(C43) \\sim Ueq, Uanis(C49) \\sim Ueq, Uanis(C29) \\sim Ueq, Uanis(C21)
\\sim Ueq, Uanis(C15) \\sim Ueq, Uanis(C11) \\sim Ueq, Uanis(C10) \\sim Ueq,
Uanis(C8) \\sim Ueq, Uanis(C38) \\sim Ueq, Uanis(C40) \\sim Ueq, Uanis(C19)
\\sim Ueq: with sigma of 0.001 and sigma for terminal atoms of 0.002
Uanis(C9) \\sim Ueq, Uanis(C12) \\sim Ueq, Uanis(C20) \\sim Ueq, Uanis(C39)
\\sim Ueq, Uanis(C5) \\sim Ueq, Uanis(C3) \\sim Ueq: with sigma of 0.001 and
sigma for terminal atoms of 0.002
Uanis(C34) \\sim Ueq, Uanis(C32) \\sim Ueq, Uanis(C4) \\sim Ueq, Uanis(C7)
\\sim Ueq: with sigma of 0.001 and sigma for terminal atoms of 0.002
Uanis(C31) \\sim Ueq, Uanis(C30) \\sim Ueq: with sigma of 0.001 and sigma for
terminal atoms of 0.002
Uanis(O44) \\sim Ueq, Uanis(O46) \\sim Ueq: with sigma of 0.001 and sigma for
terminal atoms of 0.002
Uanis(N2) \\sim Ueq, Uanis(N4) \\sim Ueq: with sigma of 0.001 and sigma for
terminal atoms of 0.002
Uanis(O1) \\sim Ueq, Uanis(O15) \\sim Ueq, Uanis(O9) \\sim Ueq: with sigma of
0.001 and sigma for terminal atoms of 0.002
Uanis(O37) \\sim Ueq, Uanis(O31) \\sim Ueq, Uanis(O30) \\sim Ueq, Uanis(O39)
\\sim Ueq: with sigma of 0.001 and sigma for terminal atoms of 0.002
Uanis(O26) \\sim Ueq, Uanis(O16) \\sim Ueq, Uanis(O2) \\sim Ueq: with sigma of
0.001 and sigma for terminal atoms of 0.002
Uanis(O40) \\sim Ueq, Uanis(O17) \\sim Ueq, Uanis(O12) \\sim Ueq: with sigma of
0.001 and sigma for terminal atoms of 0.002
Uanis(O6) \\sim Ueq: with sigma of 0.001 and sigma for terminal atoms of 0.002
Uanis(O13) \\sim Ueq, Uanis(C36) \\sim Ueq, Uanis(C13) \\sim Ueq, Uanis(C17)
\\sim Ueq: with sigma of 0.001 and sigma for terminal atoms of 0.002
Uanis(O33) \\sim Ueq, Uanis(O5) \\sim Ueq: with sigma of 0.001 and sigma for
terminal atoms of 0.002
Uanis(O32) \\sim Ueq, Uanis(O4) \\sim Ueq: with sigma of 0.001 and sigma for
terminal atoms of 0.002
Uanis(O22) \\sim Ueq, Uanis(O20) \\sim Ueq: with sigma of 0.001 and sigma for
terminal atoms of 0.002
Uanis(C33) \\sim Ueq: with sigma of 0.001 and sigma for terminal atoms of 0.002
Uanis(N3) \\sim Ueq, Uanis(C45) \\sim Ueq: with sigma of 0.001 and sigma for
terminal atoms of 0.002
Uanis(C18) \\sim Ueq: with sigma of 0.001 and sigma for terminal atoms of 0.002
Uanis(C47) \\sim Ueq: with sigma of 0.001 and sigma for terminal atoms of 0.002
Uanis(O43) \\sim Ueq, Uanis(O27) \\sim Ueq, Uanis(O8) \\sim Ueq, Uanis(O14)
\\sim Ueq: with sigma of 0.001 and sigma for terminal atoms of 0.002
Uanis(O36) \\sim Ueq: with sigma of 0.001 and sigma for terminal atoms of 0.002
Uanis(O50) \\sim Ueq, Uanis(N8) \\sim Ueq, Uanis(O42) \\sim Ueq: with sigma of
0.001 and sigma for terminal atoms of 0.002
Uanis(O34) \\sim Ueq: with sigma of 0.001 and sigma for terminal atoms of 0.002
Uanis(O42) \\sim Ueq: with sigma of 0.001 and sigma for terminal atoms of 0.002
Uanis(O21) \\sim Ueq: with sigma of 0.001 and sigma for terminal atoms of 0.002
Uanis(O47) \\sim Ueq: with sigma of 0.001 and sigma for terminal atoms of 0.002
5.a Aromatic/amide H refined with riding coordinates:
 C7(H7), C8(H8), C9(H9), C10(H10), C11(H11), C12(H12), C13(H13), C14(H14),
 C21(H21), C22(H22), C23(H23), C24(H24), C27(H27), C28(H28), C29(H29), C30(H30),
  C41(H41), C42(H42), C43(H43), C44(H44), C1(H1), C2(H2), C3(H3), C4(H4),
 C17(H17), C18(H18), C19(H19), C20(H20), C31(H31), C32(H32), C33(H33), C34(H34),
  C37(H37), C38(H38), C39(H39), C40(H40), C49(H49), C50(H50), C48(H48)
5.b Fitted hexagon refined as free rotating group:
 N2(C6,C7,C8,C9,C10), N3(C11,C12,C13,C14,C15), N5(C21,C22,C23,C24,C25), N6(C26,
 C27,C28,C29,C30), N9(C41,C42,C43,C44,C45), C5(N1,C1,C2,C3,C4), C17(C18,C19,C20,
 N4,C16), C35(N7,C31,C32,C33,C34), C36(C37,C38,C39,C40,N8), C49(C50,N10,C46,C47,
 C48)
;
_olex2_submission_special_instructions 'No special instructions were received'

loop_
_space_group_symop_operation_xyz
'x, y, z'

loop_
_atom_site_label
_atom_site_type_symbol
_atom_site_fract_x
_atom_site_fract_y
_atom_site_fract_z
_atom_site_U_iso_or_equiv
_atom_site_adp_type
_atom_site_occupancy
_atom_site_site_symmetry_order
_atom_site_calc_flag
_atom_site_refinement_flags_posn
_atom_site_refinement_flags_adp
_atom_site_refinement_flags_occupancy
_atom_site_disorder_assembly
_atom_site_disorder_group
W1 W 0.54260(18) 1.12856(17) 0.12136(12) 0.0371(5) Uani 1 1 d . . . . .
W2 W 0.7165(2) 1.25729(16) 0.25461(14) 0.0448(6) Uani 1 1 d . . . . .
W3 W 0.63926(15) 0.88133(12) 0.22926(11) 0.0249(4) Uani 1 1 d . . . . .
W4 W 0.81405(16) 1.01172(14) 0.36283(12) 0.0301(5) Uani 1 1 d . . . . .
W5 W 0.58757(17) 0.86142(14) 0.46218(13) 0.0320(5) Uani 1 1 d . . . . .
W6 W 0.66563(19) 1.23534(15) 0.48545(12) 0.0369(5) Uani 1 1 d . . . . .
W7 W 0.31678(19) 0.97878(15) 0.22105(12) 0.0362(5) Uani 1 1 d . . . . .
W8 W 0.39459(17) 1.35252(13) 0.24439(13) 0.0310(5) Uani 1 1 d . . . . .
W9 W 0.44029(18) 1.08583(17) 0.58566(12) 0.0376(6) Uani 1 1 d . . . . .
W10 W 0.2665(2) 0.95710(16) 0.45210(14) 0.0449(7) Uani 1 1 d . . . . .
W11 W 0.34389(15) 1.33277(12) 0.47725(11) 0.0253(4) Uani 1 1 d . . . . .
W12 W 0.16923(17) 1.20236(14) 0.34376(12) 0.0309(5) Uani 1 1 d . . . . .
P13 P 0.4913(13) 1.1064(11) 0.3538(9) 0.0156(9) Uani 1 1 d . . . . .
O1 O 0.6758(19) 1.2090(17) 0.1397(14) 0.035(5) Uani 1 1 d . U . . .
O2 O 0.556(2) 1.135(2) 0.0112(17) 0.036(6) Uani 1 1 d . U . . .
O3 O 0.827(3) 1.327(3) 0.207(2) 0.038(8) Uani 1 1 d . . . . .
O4 O 0.642(2) 0.975(2) 0.1330(16) 0.042(6) Uani 1 1 d . U . . .
O5 O 0.847(2) 1.124(2) 0.2899(18) 0.045(7) Uani 1 1 d . U . . .
O6 O 0.691(2) 0.7846(19) 0.1622(16) 0.040(6) Uani 1 1 d . U . . .
O7 O 0.773(3) 0.938(3) 0.2698(18) 0.038(8) Uani 1 1 d . . . . .
O8 O 0.968(3) 0.945(2) 0.369(2) 0.054(8) Uani 1 1 d . U . . .
O9 O 0.747(2) 0.9132(18) 0.4381(14) 0.024(5) Uani 1 1 d . U . . .
O10 O 0.609(3) 0.823(3) 0.3438(18) 0.035(8) Uani 1 1 d . . . . .
O11 O 0.810(2) 1.1120(18) 0.4618(15) 0.036(5) Uani 1 1 d . . . . .
O12 O 0.479(2) 0.8649(18) 0.2066(15) 0.034(5) Uani 1 1 d . U . . .
O13 O 0.397(3) 1.075(3) 0.143(2) 0.058(9) Uani 1 1 d . U . . .
O14 O 0.4406(19) 1.2373(17) 0.1641(15) 0.035(5) Uani 1 1 d . U . . .
O15 O 0.5718(19) 1.3312(17) 0.2658(14) 0.035(5) Uani 1 1 d . U . . .
O16 O 0.227(3) 0.922(3) 0.160(2) 0.046(8) Uani 1 1 d . U . . .
O17 O 0.681(2) 1.2900(17) 0.3683(14) 0.036(5) Uani 1 1 d . U . . .
O18 O 0.5000(18) 1.0399(15) 0.2726(13) 0.029(4) Uani 1 1 d . . . . .
O19 O 0.6237(17) 1.1321(15) 0.3663(13) 0.030(4) Uani 1 1 d . . . . .
O20 O 0.615(3) 0.753(2) 0.519(2) 0.057(8) Uani 1 1 d . U . . .
O21 O 0.546(2) 0.936(2) 0.5749(17) 0.049(6) Uani 1 1 d . U . . .
O22 O 0.419(2) 0.841(2) 0.4784(16) 0.045(5) Uani 1 1 d . U . . .
O23 O 0.585(3) 1.160(3) 0.572(2) 0.073(14) Uani 1 1 d . . . . .
O24 O 0.4680(19) 1.0255(15) 0.4355(13) 0.032(5) Uani 1 1 d . . . . .
O25 O 0.736(3) 1.297(2) 0.556(2) 0.049(9) Uani 1 1 d . . . . .
O26 O 0.243(2) 0.9214(17) 0.3303(14) 0.034(5) Uani 1 1 d . U . . .
O27 O 0.523(2) 1.315(2) 0.4782(16) 0.042(6) Uani 1 1 d . U . . .
O28 O 0.398(2) 1.1992(15) 0.3581(15) 0.037(5) Uani 1 1 d . . . . .
O29 O 0.235(2) 1.100(2) 0.2566(16) 0.041(6) Uani 1 1 d . . . . .
O30 O 0.373(3) 1.388(3) 0.362(2) 0.049(9) Uani 1 1 d . U . . .
O31 O 0.255(3) 1.287(2) 0.2595(17) 0.038(7) Uani 1 1 d . U . . .
O32 O 0.328(2) 1.470(2) 0.1935(17) 0.044(6) Uani 1 1 d . U . . .
O33 O 0.025(3) 1.236(2) 0.3416(19) 0.052(7) Uani 1 1 d . U . . .
O34 O 0.208(3) 1.287(3) 0.434(2) 0.040(8) Uani 1 1 d . U . . .
O35 O 0.195(3) 1.0848(16) 0.4286(13) 0.040(6) Uani 1 1 d . . . . .
O36 O 0.356(2) 1.2034(18) 0.5537(14) 0.032(5) Uani 1 1 d . U . . .
O37 O 0.3083(19) 1.0490(18) 0.5306(15) 0.037(5) Uani 1 1 d . U . . .
O38 O 0.168(3) 0.886(3) 0.501(2) 0.046(9) Uani 1 1 d . . . . .
O39 O 0.405(3) 1.072(2) 0.6922(18) 0.040(7) Uani 1 1 d . U . . .
O40 O 0.254(2) 1.4477(19) 0.5233(16) 0.040(6) Uani 1 1 d . U . . .
Cu1 Cu 0.0178(5) 1.4078(5) -0.1484(4) 0.0324(13) Uani 1 1 d . . . . .
Cu2 Cu -0.2374(5) 1.5769(4) -0.1241(4) 0.0291(12) Uani 1 1 d . . . . .
Cu3 Cu -0.0346(5) 1.8095(4) -0.1450(3) 0.0288(12) Uani 1 1 d . . . . .
Cu4 Cu 0.2192(5) 1.6388(5) -0.1706(4) 0.0306(13) Uani 1 1 d . . . . .
Cu5 Cu -0.0676(4) 1.5891(3) 0.1775(2) 0.0347(8) Uani 1 1 d . . . . .
Cl25 Cl 0.2032(12) 1.8217(9) -0.2157(8) 0.040(3) Uani 1 1 d . . . . .
Cl27 Cl -0.2175(12) 1.3962(10) -0.0795(9) 0.047(3) Uani 1 1 d . . . . .
P23 P -0.0126(11) 1.6163(10) -0.2676(8) 0.029(3) Uani 1 1 d . . . . .
P26 P -0.0067(11) 1.5983(10) -0.0285(7) 0.027(3) Uani 1 1 d . . . . .
O41 O 0.043(2) 1.421(2) 0.1693(17) 0.030(6) Uani 1 1 d . . . . .
O42 O -0.211(4) 1.529(4) 0.124(3) 0.078(11) Uani 1 1 d . U . . .
O43 O 0.008(2) 1.623(2) 0.0686(16) 0.032(6) Uani 1 1 d . U . . .
O44 O -0.147(3) 1.615(2) -0.031(2) 0.031(7) Uani 1 1 d . U . . .
O45 O 0.060(3) 1.495(2) -0.0567(19) 0.035(7) Uani 1 1 d . . . . .
O46 O 0.043(2) 1.689(2) -0.0811(16) 0.017(5) Uani 1 1 d . U . . .
O47 O -0.080(3) 1.728(2) -0.2338(19) 0.028(7) Uani 1 1 d . U . . .
O48 O 0.130(3) 1.607(2) -0.2634(18) 0.031(7) Uani 1 1 d . . . . .
O49 O -0.073(3) 1.534(3) -0.209(2) 0.039(8) Uani 1 1 d . . . . .
O50 O -0.051(2) 1.609(2) -0.3603(16) 0.034(6) Uani 1 1 d . U . . .
N2 N 0.035(2) 1.3081(15) -0.2510(13) 0.017(6) Uani 1 1 d G U . . .
C6 C 0.081(2) 1.2037(17) -0.2291(13) 0.026(9) Uani 1 1 d G . . . .
C7 C 0.089(3) 1.1244(14) -0.2901(19) 0.030(8) Uani 1 1 d G U . . .
H7 H 0.119531 1.054540 -0.275482 0.036 Uiso 1 1 calc R U . . .
C8 C 0.051(3) 1.150(2) -0.3730(17) 0.064(14) Uani 1 1 d G U . . .
H8 H 0.056070 1.096517 -0.413809 0.077 Uiso 1 1 calc R U . . .
C9 C 0.005(3) 1.254(2) -0.3949(13) 0.048(11) Uani 1 1 d G U . . .
H9 H -0.020481 1.270811 -0.450305 0.057 Uiso 1 1 calc R U . . .
C10 C -0.003(2) 1.3333(16) -0.3338(15) 0.032(9) Uani 1 1 d G U . . .
H10 H -0.033572 1.403129 -0.348474 0.038 Uiso 1 1 calc R U . . .
N3 N -0.342(2) 1.5650(19) -0.2173(14) 0.026(8) Uani 1 1 d G U . . .
C11 C -0.342(2) 1.4707(16) -0.2597(18) 0.060(13) Uani 1 1 d G U . . .
H11 H -0.290378 1.409362 -0.244019 0.072 Uiso 1 1 calc R U . . .
C12 C -0.419(3) 1.4682(17) -0.3257(17) 0.040(9) Uani 1 1 d G U . . .
H12 H -0.419421 1.405074 -0.354059 0.048 Uiso 1 1 calc R U . . .
C13 C -0.497(2) 1.560(2) -0.3492(16) 0.060(12) Uani 1 1 d G U . . .
H13 H -0.548303 1.558179 -0.393292 0.072 Uiso 1 1 calc R U . . .
C14 C -0.496(2) 1.6542(17) -0.3068(18) 0.048(11) Uani 1 1 d G . . . .
H14 H -0.548143 1.715574 -0.322485 0.057 Uiso 1 1 calc R U . . .
C15 C -0.419(2) 1.6568(16) -0.2408(17) 0.024(8) Uani 1 1 d G U . . .
N5 N -0.118(2) 1.9419(15) -0.1962(15) 0.034(9) Uani 1 1 d G . . . .
C21 C -0.151(2) 1.9443(16) -0.2815(15) 0.023(7) Uani 1 1 d G U . . .
H21 H -0.132277 1.883481 -0.314923 0.027 Uiso 1 1 calc R U . . .
C22 C -0.212(3) 2.038(2) -0.3167(14) 0.065(18) Uani 1 1 d G . . . .
H22 H -0.233635 2.039418 -0.373737 0.078 Uiso 1 1 calc R U . . .
C23 C -0.240(3) 2.1287(17) -0.2667(19) 0.041(11) Uani 1 1 d G . . . .
H23 H -0.280245 2.191222 -0.290281 0.049 Uiso 1 1 calc R U . . .
C24 C -0.207(3) 2.1262(16) -0.1815(19) 0.054(14) Uani 1 1 d G . . . .
H24 H -0.225496 2.187093 -0.148010 0.065 Uiso 1 1 calc R U . . .
C25 C -0.146(3) 2.033(2) -0.1462(14) 0.036(10) Uani 1 1 d G . . . .
N6 N -0.050(3) 1.908(2) -0.0481(16) 0.059(13) Uani 1 1 d G . . . .
C26 C -0.106(3) 2.011(2) -0.0643(15) 0.047(13) Uani 1 1 d G . . . .
C27 C -0.118(3) 2.0870(18) 0.000(2) 0.053(13) Uani 1 1 d G U . . .
H27 H -0.155800 2.156225 -0.010446 0.064 Uiso 1 1 calc R U . . .
C28 C -0.074(3) 2.059(2) 0.0812(17) 0.038(8) Uani 1 1 d G U . . .
H28 H -0.082649 2.109641 0.124417 0.046 Uiso 1 1 calc R U . . .
C29 C -0.018(3) 1.956(2) 0.0974(14) 0.043(10) Uani 1 1 d G U . . .
H29 H 0.010835 1.936932 0.151412 0.052 Uiso 1 1 calc R U . . .
C30 C -0.006(3) 1.8800(17) 0.0327(18) 0.030(9) Uani 1 1 d G U . . .
H30 H 0.031169 1.810807 0.043544 0.036 Uiso 1 1 calc R U . . .
N9 N -0.149(3) 1.579(2) 0.2972(14) 0.058(11) Uani 1 1 d G . . . .
C41 C -0.267(2) 1.553(2) 0.3148(18) 0.083(19) Uani 1 1 d G . . . .
H41 H -0.317029 1.551975 0.269595 0.099 Uiso 1 1 calc R U . . .
C42 C -0.310(2) 1.528(2) 0.400(2) 0.070(15) Uani 1 1 d G . . . .
H42 H -0.389113 1.510285 0.411799 0.084 Uiso 1 1 calc R U . . .
C43 C -0.235(3) 1.529(3) 0.4676(15) 0.100(16) Uani 1 1 d G U . . .
H43 H -0.264097 1.512427 0.524603 0.120 Uiso 1 1 calc R U . . .
C44 C -0.117(3) 1.555(3) 0.4500(16) 0.069(12) Uani 1 1 d G U . . .
H44 H -0.066995 1.556258 0.495205 0.083 Uiso 1 1 calc R U . . .
C45 C -0.074(2) 1.580(2) 0.3648(19) 0.048(10) Uani 1 1 d G U . . .
C5 C 0.127(3) 1.194(2) -0.1428(14) 0.026(8) Uani 1 1 d G U . . .
N1 N 0.099(3) 1.2807(17) -0.0876(17) 0.038(9) Uani 1 1 d G . . . .
C1 C 0.137(3) 1.2723(18) -0.0036(16) 0.09(2) Uani 1 1 d G . . . .
H1 H 0.117768 1.330103 0.033294 0.105 Uiso 1 1 calc R U . . .
C2 C 0.203(3) 1.178(2) 0.0252(14) 0.049(14) Uani 1 1 d G . . . .
H2 H 0.228463 1.172002 0.081338 0.059 Uiso 1 1 calc R U . . .
C3 C 0.231(3) 1.0912(17) -0.0300(18) 0.063(15) Uani 1 1 d G U . . .
H3 H 0.275766 1.027841 -0.010770 0.075 Uiso 1 1 calc R U . . .
C4 C 0.193(3) 1.0996(18) -0.1140(17) 0.036(9) Uani 1 1 d G U . . .
H4 H 0.212374 1.041781 -0.150923 0.044 Uiso 1 1 calc R U . . .
C17 C -0.476(2) 1.8497(19) -0.2024(15) 0.041(10) Uani 1 1 d G U . . .
H17 H -0.526483 1.863915 -0.247986 0.050 Uiso 1 1 calc R U . . .
C18 C -0.465(2) 1.9302(14) -0.1467(16) 0.029(7) Uani 1 1 d G U . . .
H18 H -0.507447 1.998303 -0.154943 0.035 Uiso 1 1 calc R U . . .
C19 C -0.390(2) 1.9089(14) -0.0786(14) 0.029(7) Uani 1 1 d G U . . .
H19 H -0.381876 1.962808 -0.041260 0.035 Uiso 1 1 calc R U . . .
C20 C -0.3257(19) 1.8072(16) -0.0662(13) 0.027(7) Uani 1 1 d G U . . .
H20 H -0.275340 1.792925 -0.020618 0.033 Uiso 1 1 calc R U . . .
N4 N -0.337(2) 1.7266(12) -0.1219(15) 0.025(7) Uani 1 1 d G U . . .
C16 C -0.412(2) 1.7479(16) -0.1900(15) 0.030(9) Uani 1 1 d G . . . .
C35 C 0.399(3) 1.5478(15) -0.0530(17) 0.034(10) Uani 1 1 d G . . . .
N7 N 0.327(2) 1.6437(19) -0.0726(13) 0.034(9) Uani 1 1 d G . . . .
C31 C 0.333(2) 1.7338(15) -0.0261(14) 0.020(6) Uani 1 1 d G U . . .
H31 H 0.284858 1.798020 -0.039183 0.024 Uiso 1 1 calc R U . . .
C32 C 0.412(2) 1.7279(15) 0.0400(14) 0.041(9) Uani 1 1 d G U . . .
H32 H 0.416136 1.788147 0.071115 0.049 Uiso 1 1 calc R U . . .
C33 C 0.484(2) 1.6319(19) 0.0596(14) 0.033(7) Uani 1 1 d G U . . .
H33 H 0.537008 1.627960 0.103801 0.040 Uiso 1 1 calc R U . . .
C34 C 0.478(2) 1.5419(15) 0.0131(18) 0.036(9) Uani 1 1 d G U . . .
H34 H 0.526602 1.477644 0.026189 0.044 Uiso 1 1 calc R U . . .
C36 C 0.389(3) 1.4635(18) -0.1070(15) 0.028(9) Uani 1 1 d G U . . .
C37 C 0.446(2) 1.359(2) -0.1003(16) 0.035(9) Uani 1 1 d G . . . .
H37 H 0.493895 1.337301 -0.054067 0.041 Uiso 1 1 calc R U . . .
C38 C 0.434(3) 1.2861(15) -0.1627(19) 0.065(13) Uani 1 1 d G U . . .
H38 H 0.472319 1.216050 -0.158210 0.079 Uiso 1 1 calc R U . . .
C39 C 0.363(3) 1.3182(17) -0.2318(16) 0.048(10) Uani 1 1 d G U . . .
H39 H 0.354081 1.269557 -0.273563 0.057 Uiso 1 1 calc R U . . .
C40 C 0.305(2) 1.4229(18) -0.2385(14) 0.031(7) Uani 1 1 d G U . . .
H40 H 0.257417 1.444314 -0.284773 0.037 Uiso 1 1 calc R U . . .
N8 N 0.318(2) 1.4955(14) -0.1761(16) 0.032(8) Uani 1 1 d G U . . .
C49 C 0.2542(18) 1.688(2) 0.2669(18) 0.051(9) Uani 1 1 d G U . . .
H49 H 0.326165 1.712325 0.243293 0.061 Uiso 1 1 calc R U . . .
C50 C 0.164(2) 1.675(2) 0.2130(12) 0.052(10) Uani 1 1 d G . . . .
H50 H 0.175039 1.690315 0.153390 0.063 Uiso 1 1 calc R U . . .
N10 N 0.0561(18) 1.639(2) 0.2483(14) 0.044(8) Uani 1 1 d G . . . .
C46 C 0.039(2) 1.616(2) 0.3375(15) 0.053(12) Uani 1 1 d G . . . .
C47 C 0.130(3) 1.629(3) 0.3914(12) 0.060(12) Uani 1 1 d G U . . .
C48 C 0.237(2) 1.665(3) 0.3561(17) 0.056(10) Uani 1 1 d G U . . .
H48 H 0.297783 1.674081 0.392102 0.067 Uiso 1 1 calc R U . . .
O51 O -0.057(5) 1.801(3) -0.472(3) 0.092(16) Uani 1 1 d . . . . .
O52 O 0.221(7) 1.672(3) -0.423(3) 0.13(3) Uani 1 1 d . . . . .

loop_
_atom_site_aniso_label
_atom_site_aniso_U_11
_atom_site_aniso_U_22
_atom_site_aniso_U_33
_atom_site_aniso_U_23
_atom_site_aniso_U_13
_atom_site_aniso_U_12
W1 0.0350(11) 0.0596(15) 0.0197(10) -0.0181(10) 0.0054(8) -0.0175(11)
W2 0.0522(14) 0.0380(13) 0.0482(14) -0.0238(11) 0.0254(12) -0.0325(11)
W3 0.0302(10) 0.0215(9) 0.0232(10) -0.0101(7) 0.0004(7) -0.0042(8)
W4 0.0297(10) 0.0261(10) 0.0331(12) -0.0064(8) 0.0046(8) -0.0038(8)
W5 0.0308(10) 0.0232(10) 0.0418(12) -0.0115(8) 0.0015(9) -0.0051(8)
W6 0.0579(14) 0.0376(12) 0.0239(11) -0.0106(9) -0.0064(9) -0.0296(11)
W7 0.0562(14) 0.0359(12) 0.0249(11) -0.0107(9) -0.0062(9) -0.0289(11)
W8 0.0311(10) 0.0206(9) 0.0409(12) -0.0132(8) 0.0005(9) -0.0024(8)
W9 0.0362(11) 0.0605(15) 0.0201(11) -0.0205(10) 0.0037(8) -0.0190(11)
W10 0.0496(13) 0.0404(13) 0.0488(14) -0.0252(11) 0.0262(11) -0.0335(11)
W11 0.0328(10) 0.0221(9) 0.0217(10) -0.0103(7) -0.0010(8) -0.0052(8)
W12 0.0310(10) 0.0251(10) 0.0351(12) -0.0076(8) 0.0057(9) -0.0044(8)
P13 0.021(2) 0.015(2) 0.013(2) -0.0078(17) 0.0032(17) -0.0114(19)
O1 0.035(5) 0.034(5) 0.035(5) -0.0013(13) -0.0032(14) -0.0057(15)
O2 0.037(7) 0.036(7) 0.034(7) -0.001(3) -0.002(3) -0.005(3)
O3 0.028(14) 0.05(2) 0.040(18) 0.003(15) 0.004(12) -0.024(14)
O4 0.042(6) 0.042(6) 0.042(6) -0.0006(13) -0.0041(14) -0.0071(16)
O5 0.046(7) 0.045(7) 0.045(7) -0.0011(14) -0.0041(15) -0.0075(17)
O6 0.041(6) 0.040(6) 0.040(6) -0.003(3) -0.003(3) -0.006(3)
O7 0.055(16) 0.054(16) 0.018(11) 0.002(9) -0.021(9) -0.036(12)
O8 0.054(8) 0.055(8) 0.054(8) -0.002(3) -0.004(3) -0.009(3)
O9 0.024(5) 0.024(5) 0.024(5) -0.0006(13) -0.0027(14) -0.0045(16)
O10 0.046(13) 0.052(15) 0.017(11) 0.012(9) -0.012(8) -0.039(11)
O11 0.041(13) 0.036(13) 0.030(12) -0.006(9) -0.006(10) -0.004(11)
O12 0.034(5) 0.034(5) 0.034(5) -0.0006(13) -0.0035(14) -0.0057(15)
O13 0.058(9) 0.058(9) 0.058(9) -0.0006(14) -0.0058(16) -0.0094(19)
O14 0.035(5) 0.035(5) 0.035(5) -0.0010(13) -0.0036(14) -0.0056(15)
O15 0.035(5) 0.035(5) 0.035(5) -0.0010(13) -0.0036(14) -0.0055(15)
O16 0.046(8) 0.046(8) 0.046(8) -0.001(3) -0.005(3) -0.008(3)
O17 0.036(5) 0.036(5) 0.036(5) -0.0009(13) -0.0032(14) -0.0059(15)
O18 0.038(11) 0.018(9) 0.033(11) -0.001(8) 0.002(8) -0.011(8)
O19 0.029(10) 0.019(9) 0.041(12) -0.017(8) -0.002(8) 0.005(8)
O20 0.057(8) 0.057(8) 0.057(8) -0.002(3) -0.006(3) -0.010(3)
O21 0.049(6) 0.049(6) 0.049(6) -0.0011(14) -0.0048(15) -0.0078(16)
O22 0.045(6) 0.045(6) 0.045(6) -0.0016(13) -0.0045(14) -0.0076(16)
O23 0.040(14) 0.12(3) 0.08(2) 0.09(2) -0.040(14) -0.058(17)
O24 0.042(11) 0.024(10) 0.029(11) -0.010(8) 0.014(9) -0.010(9)
O25 0.039(15) 0.029(12) 0.08(2) -0.041(13) -0.017(13) 0.002(11)
O26 0.034(5) 0.034(5) 0.033(5) -0.0010(13) -0.0029(14) -0.0058(15)
O27 0.042(6) 0.042(6) 0.042(6) -0.0004(13) -0.0040(14) -0.0068(16)
O28 0.043(12) 0.020(10) 0.048(13) -0.010(9) 0.009(10) -0.009(9)
O29 0.046(14) 0.045(14) 0.031(13) 0.003(10) -0.014(11) 0.000(12)
O30 0.050(9) 0.049(9) 0.049(9) -0.0011(14) -0.0049(16) -0.008(2)
O31 0.038(7) 0.038(7) 0.038(7) -0.0009(13) -0.0036(15) -0.0065(17)
O32 0.044(7) 0.044(7) 0.043(7) -0.001(3) -0.005(3) -0.007(3)
O33 0.051(8) 0.053(8) 0.052(8) -0.002(3) -0.006(3) -0.008(3)
O34 0.040(8) 0.040(8) 0.040(8) -0.0008(14) -0.0041(15) -0.0066(18)
O35 0.085(19) 0.020(10) 0.013(10) 0.004(7) 0.007(11) -0.009(12)
O36 0.032(5) 0.032(5) 0.032(5) 0.0000(13) -0.0031(14) -0.0052(15)
O37 0.037(5) 0.037(5) 0.037(5) -0.0012(13) -0.0038(14) -0.0057(15)
O38 0.042(19) 0.028(17) 0.06(2) 0.007(15) 0.005(16) -0.002(15)
O39 0.041(7) 0.040(7) 0.039(7) -0.002(3) -0.002(3) -0.006(3)
O40 0.041(6) 0.040(6) 0.041(6) -0.002(3) -0.003(3) -0.007(3)
Cu1 0.029(3) 0.035(3) 0.033(3) -0.003(2) -0.003(2) -0.002(3)
Cu2 0.032(3) 0.025(3) 0.032(3) -0.009(2) -0.007(2) -0.006(2)
Cu3 0.040(3) 0.025(3) 0.021(3) -0.004(2) -0.003(2) -0.005(3)
Cu4 0.029(3) 0.031(3) 0.033(3) -0.016(2) -0.002(2) -0.006(3)
Cu5 0.048(2) 0.037(2) 0.0229(18) -0.0055(14) -0.0007(15) -0.0189(17)
Cl25 0.044(7) 0.026(6) 0.051(7) 0.009(5) -0.004(6) -0.012(5)
Cl27 0.039(7) 0.034(6) 0.066(9) 0.001(6) 0.013(6) -0.017(6)
P23 0.035(7) 0.030(6) 0.025(6) 0.001(5) 0.002(5) -0.016(5)
P26 0.028(6) 0.038(7) 0.014(6) -0.003(5) -0.005(5) -0.004(5)
O41 0.023(12) 0.043(16) 0.028(14) 0.017(11) -0.008(10) -0.018(11)
O42 0.078(11) 0.078(11) 0.077(11) -0.001(3) -0.008(3) -0.012(3)
O43 0.032(6) 0.033(6) 0.032(6) -0.0009(13) -0.0033(14) -0.0054(16)
O44 0.031(7) 0.031(7) 0.031(7) -0.0004(14) -0.0031(15) -0.0052(17)
O45 0.043(14) 0.030(12) 0.031(13) -0.003(9) -0.001(9) -0.009(10)
O46 0.017(5) 0.017(5) 0.017(5) -0.0002(13) -0.0016(14) -0.0026(16)
O47 0.028(7) 0.028(7) 0.028(7) -0.0003(14) -0.0028(15) -0.0043(17)
O48 0.029(11) 0.044(14) 0.024(12) -0.018(9) 0.000(8) -0.013(9)
O49 0.036(14) 0.052(16) 0.032(13) -0.015(11) 0.009(10) -0.017(12)
O50 0.034(6) 0.035(6) 0.033(6) -0.001(3) -0.003(3) -0.006(3)
N2 0.017(6) 0.017(6) 0.016(6) -0.0002(13) -0.0016(15) -0.0026(16)
C6 0.023(18) 0.02(2) 0.03(2) -0.013(18) -0.005(16) -0.005(16)
C7 0.030(8) 0.030(8) 0.030(8) -0.0006(14) -0.0028(16) -0.0048(19)
C8 0.064(14) 0.064(14) 0.064(14) -0.0014(14) -0.0061(19) -0.010(3)
C9 0.047(12) 0.048(12) 0.048(12) -0.0010(14) -0.0046(17) -0.008(2)
C10 0.032(9) 0.032(9) 0.032(9) -0.0006(14) -0.0031(16) -0.005(2)
N3 0.026(8) 0.026(8) 0.026(8) -0.0007(14) -0.0024(15) -0.0043(18)
C11 0.060(13) 0.060(13) 0.060(13) -0.0014(14) -0.0059(18) -0.010(2)
C12 0.040(9) 0.041(9) 0.040(9) -0.0010(14) -0.0038(16) -0.0066(19)
C13 0.060(12) 0.060(12) 0.060(12) -0.0012(14) -0.0058(18) -0.010(2)
C14 0.040(19) 0.07(3) 0.04(2) -0.013(18) 0.002(14) -0.039(19)
C15 0.024(8) 0.024(8) 0.024(8) -0.0005(14) -0.0022(15) -0.0040(18)
N5 0.026(17) 0.024(16) 0.05(2) -0.014(14) 0.006(14) 0.010(14)
C21 0.023(7) 0.023(7) 0.023(7) -0.0006(14) -0.0022(15) -0.0036(17)
C22 0.05(3) 0.11(5) 0.03(3) 0.00(3) -0.02(2) -0.02(3)
C23 0.037(18) 0.018(15) 0.06(2) 0.006(14) 0.015(15) 0.010(13)
C24 0.05(2) 0.027(18) 0.08(3) -0.015(18) 0.005(19) 0.004(17)
C25 0.016(14) 0.022(16) 0.07(3) 0.006(14) 0.001(13) -0.002(12)
N6 0.06(2) 0.08(3) 0.05(2) -0.006(17) -0.007(15) -0.030(18)
C26 0.05(3) 0.05(3) 0.04(3) -0.01(2) 0.02(2) -0.02(3)
C27 0.07(3) 0.04(2) 0.035(16) -0.007(15) 0.023(15) 0.011(18)
C28 0.020(14) 0.051(15) 0.040(16) -0.031(12) 0.015(11) -0.003(12)
C29 0.043(10) 0.043(10) 0.043(10) -0.0010(14) -0.0042(17) -0.007(2)
C30 0.030(9) 0.030(9) 0.030(9) -0.0006(14) -0.0028(16) -0.0046(19)
N9 0.10(3) 0.028(15) 0.033(17) 0.015(12) 0.005(17) 0.022(16)
C41 0.11(5) 0.04(2) 0.08(3) 0.00(2) 0.06(3) -0.02(3)
C42 0.06(3) 0.03(2) 0.10(4) -0.01(2) 0.05(3) 0.004(19)
C43 0.100(16) 0.100(16) 0.100(16) -0.0018(14) -0.010(2) -0.016(3)
C44 0.11(3) 0.09(3) 0.008(18) -0.004(19) 0.00(2) -0.01(3)
C45 0.048(10) 0.048(10) 0.048(10) -0.0008(14) -0.0046(17) -0.008(2)
C5 0.026(8) 0.026(8) 0.026(8) -0.0006(14) -0.0024(15) -0.0042(18)
N1 0.05(2) 0.06(2) 0.009(14) -0.001(14) -0.003(13) -0.018(18)
C1 0.11(4) 0.08(4) 0.07(3) 0.00(3) -0.03(3) 0.01(3)
C2 0.04(2) 0.015(18) 0.08(4) -0.007(19) 0.03(2) 0.000(17)
C3 0.063(15) 0.063(15) 0.063(15) -0.0010(14) -0.0060(19) -0.010(3)
C4 0.036(9) 0.036(9) 0.036(9) -0.0008(14) -0.0036(16) -0.006(2)
C17 0.041(10) 0.041(10) 0.041(10) -0.0009(14) -0.0041(16) -0.007(2)
C18 0.029(7) 0.029(7) 0.030(7) -0.0007(14) -0.0028(15) -0.0047(17)
C19 0.029(7) 0.029(7) 0.029(7) -0.0008(14) -0.0026(15) -0.0046(17)
C20 0.027(7) 0.027(7) 0.027(7) -0.0009(14) -0.0027(15) -0.0046(18)
N4 0.025(7) 0.025(7) 0.026(7) -0.0010(13) -0.0025(15) -0.0043(17)
C16 0.031(16) 0.026(16) 0.035(18) -0.004(12) 0.009(12) -0.019(12)
C35 0.036(17) 0.04(2) 0.027(17) -0.008(13) 0.001(12) -0.021(15)
N7 0.035(15) 0.040(16) 0.027(15) -0.017(11) -0.006(10) 0.002(11)
C31 0.020(6) 0.020(6) 0.020(6) -0.0009(13) -0.0018(15) -0.0031(17)
C32 0.041(9) 0.041(9) 0.041(9) -0.0012(14) -0.0040(16) -0.007(2)
C33 0.033(7) 0.033(7) 0.033(7) -0.0009(14) -0.0032(15) -0.0056(18)
C34 0.036(9) 0.036(9) 0.036(9) -0.0007(14) -0.0035(16) -0.0059(19)
C36 0.028(9) 0.028(9) 0.028(9) -0.0005(14) -0.0028(16) -0.0045(19)
C37 0.030(16) 0.025(16) 0.05(2) 0.007(13) -0.016(14) 0.000(12)
C38 0.065(13) 0.065(13) 0.066(13) -0.0013(14) -0.0063(18) -0.010(2)
C39 0.047(10) 0.047(10) 0.048(10) -0.0011(14) -0.0045(16) -0.008(2)
C40 0.031(8) 0.031(8) 0.031(8) -0.0010(14) -0.0028(15) -0.0053(18)
N8 0.032(8) 0.032(8) 0.032(8) -0.0011(14) -0.0030(15) -0.0053(19)
C49 0.051(9) 0.051(9) 0.051(9) -0.0010(14) -0.0049(16) -0.008(2)
C50 0.06(2) 0.04(2) 0.06(2) -0.001(16) 0.034(19) -0.033(18)
N10 0.035(14) 0.06(2) 0.037(18) -0.002(14) -0.023(12) -0.010(14)
C46 0.11(4) 0.020(16) 0.03(2) 0.012(13) 0.015(19) -0.017(19)
C47 0.060(12) 0.059(12) 0.060(12) -0.0008(14) -0.0055(18) -0.010(2)
C48 0.05(2) 0.05(2) 0.065(16) -0.009(19) 0.00(2) -0.01(2)
O51 0.10(3) 0.06(3) 0.12(4) -0.03(2) 0.04(3) -0.03(2)
O52 0.30(8) 0.034(17) 0.07(2) -0.023(16) -0.05(3) 0.00(3)

loop_
_atom_type_symbol
_atom_type_description
_atom_type_scat_dispersion_real
_atom_type_scat_dispersion_imag
_atom_type_scat_source
C C 0.0033 0.0016 'International Tables Vol C Tables 4.2.6.8 and 6.1.1.4'
H H 0.0000 0.0000 'International Tables Vol C Tables 4.2.6.8 and 6.1.1.4'
N N 0.0061 0.0033 'International Tables Vol C Tables 4.2.6.8 and 6.1.1.4'
O O 0.0106 0.0060 'International Tables Vol C Tables 4.2.6.8 and 6.1.1.4'
P P 0.1023 0.0942 'International Tables Vol C Tables 4.2.6.8 and 6.1.1.4'
Cu Cu 0.3201 1.2651 'International Tables Vol C Tables 4.2.6.8 and 6.1.1.4'
W W -0.8490 6.8722 'International Tables Vol C Tables 4.2.6.8 and 6.1.1.4'
Cl Cl 0.1484 0.1585 'International Tables Vol C Tables 4.2.6.8 and 6.1.1.4'

loop_
_geom_angle_atom_site_label_1
_geom_angle_atom_site_label_2
_geom_angle_atom_site_label_3
_geom_angle
_geom_angle_site_symmetry_1
_geom_angle_site_symmetry_3
_geom_angle_publ_flag
O1 W1 O4 98.5(9) . . ?
O2 W1 O1 97.9(11) . . ?
O2 W1 O4 96.5(11) . . ?
O2 W1 O13 100.5(15) . . ?
O2 W1 O14 110.4(12) . . ?
O13 W1 O1 158.9(13) . . ?
O13 W1 O4 89.6(13) . . ?
O14 W1 O1 86.3(9) . . ?
O14 W1 O4 151.8(10) . . ?
O14 W1 O13 77.7(13) . . ?
O1 W2 O5 100.3(9) . . ?
O3 W2 O1 93.4(12) . . ?
O3 W2 O5 94.5(14) . . ?
O3 W2 O17 110.2(13) . . ?
O15 W2 O1 87.8(9) . . ?
O15 W2 O3 112.7(14) . . ?
O15 W2 O5 151.2(11) . . ?
O15 W2 O17 72.7(10) . . ?
O17 W2 O1 153.6(9) . . ?
O17 W2 O5 89.6(10) . . ?
O4 W3 O7 89.1(12) . . ?
O4 W3 O10 162.7(13) . . ?
O4 W3 O18 73.6(9) . . ?
O6 W3 O4 88.3(12) . . ?
O6 W3 O7 110.8(14) . . ?
O6 W3 O10 108.6(14) . . ?
O6 W3 O12 87.4(11) . . ?
O6 W3 O18 152.5(10) . . ?
O7 W3 O10 88.3(12) . . ?
O7 W3 O18 89.9(12) . . ?
O10 W3 O18 89.3(12) . . ?
O12 W3 O4 88.0(10) . . ?
O12 W3 O7 161.5(13) . . ?
O12 W3 O10 89.1(11) . . ?
O12 W3 O18 71.8(8) . . ?
O5 W4 O7 92.1(13) . . ?
O5 W4 O9 168.3(11) . . ?
O5 W4 O11 85.6(11) . . ?
O5 W4 O19 74.6(9) . . ?
O7 W4 O11 164.2(13) . . ?
O7 W4 O19 91.8(12) . . ?
O8 W4 O5 99.2(13) . . ?
O8 W4 O7 99.0(15) . . ?
O8 W4 O9 92.4(12) . . ?
O8 W4 O11 96.8(12) . . ?
O8 W4 O19 167.8(11) . . ?
O9 W4 O7 87.4(12) . . ?
O9 W4 O11 91.7(10) . . ?
O9 W4 O19 93.7(9) . . ?
O11 W4 O19 72.5(8) . . ?
O9 W5 O21 93.4(10) . . ?
O9 W5 O24 94.5(8) . . ?
O10 W5 O9 85.9(11) . . ?
O10 W5 O21 165.7(13) . . ?
O10 W5 O22 94.0(12) . . ?
O10 W5 O24 93.9(12) . . ?
O20 W5 O9 106.3(13) . . ?
O20 W5 O10 106.8(15) . . ?
O20 W5 O21 87.2(13) . . ?
O20 W5 O22 85.2(13) . . ?
O20 W5 O24 151.3(12) . . ?
O21 W5 O24 71.9(9) . . ?
O22 W5 O9 168.1(10) . . ?
O22 W5 O21 83.8(10) . . ?
O22 W5 O24 73.6(9) . . ?
O11 W6 O19 71.0(8) . . ?
O17 W6 O11 93.6(9) . . ?
O17 W6 O19 60.3(8) . . ?
O23 W6 O11 93.2(15) . . ?
O23 W6 O17 150.1(12) . . ?
O23 W6 O19 94.8(14) . . ?
O25 W6 O11 95.3(12) . . ?
O25 W6 O17 113.9(15) . . ?
O25 W6 O19 163.9(12) . . ?
O25 W6 O23 94.4(17) . . ?
O25 W6 O27 104.8(13) . . ?
O27 W6 O11 159.8(10) . . ?
O27 W6 O17 77.6(10) . . ?
O27 W6 O19 89.0(9) . . ?
O27 W6 O23 86.3(14) . . ?
O12 W7 O18 66.6(7) . . ?
O13 W7 O12 89.8(13) . . ?
O13 W7 O18 63.6(12) . . ?
O13 W7 O26 158.6(12) . . ?
O16 W7 O12 99.1(14) . . ?
O16 W7 O13 106.6(16) . . ?
O16 W7 O18 161.6(12) . . ?
O16 W7 O26 92.2(13) . . ?
O16 W7 O29 108.5(15) . . ?
O26 W7 O12 97.3(9) . . ?
O26 W7 O18 100.8(8) . . ?
O29 W7 O12 152.2(11) . . ?
O29 W7 O13 79.4(14) . . ?
O29 W7 O18 85.7(10) . . ?
O29 W7 O26 85.1(10) . . ?
O14 W8 O15 86.2(9) . . ?
O30 W8 O14 144.3(14) . . ?
O30 W8 O15 82.1(13) . . ?
O31 W8 O14 78.6(10) . . ?
O31 W8 O15 142.0(11) . . ?
O31 W8 O30 90.2(14) . . ?
O32 W8 O14 112.5(11) . . ?
O32 W8 O15 119.8(11) . . ?
O32 W8 O30 102.5(15) . . ?
O32 W8 O31 98.1(12) . . ?
O21 W9 O24 68.5(9) . . ?
O23 W9 O21 94.2(14) . . ?
O23 W9 O24 94.3(13) . . ?
O36 W9 O21 158.7(11) . . ?
O36 W9 O23 86.2(13) . . ?
O36 W9 O24 90.3(9) . . ?
O36 W9 O37 74.2(10) . . ?
O37 W9 O21 94.3(10) . . ?
O37 W9 O23 145.3(11) . . ?
O37 W9 O24 58.3(8) . . ?
O39 W9 O21 93.3(12) . . ?
O39 W9 O23 106.4(14) . . ?
O39 W9 O24 153.5(11) . . ?
O39 W9 O36 107.0(12) . . ?
O39 W9 O37 106.5(12) . . ?
O22 W10 O24 66.8(8) . . ?
O26 W10 O22 101.0(9) . . ?
O26 W10 O24 103.5(8) . . ?
O35 W10 O22 154.4(11) . . ?
O35 W10 O24 87.8(10) . . ?
O35 W10 O26 87.0(9) . . ?
O35 W10 O37 71.3(11) . . ?
O37 W10 O22 91.5(9) . . ?
O37 W10 O24 57.1(8) . . ?
O37 W10 O26 150.3(10) . . ?
O38 W10 O22 92.0(14) . . ?
O38 W10 O24 153.1(14) . . ?
O38 W10 O26 96.4(15) . . ?
O38 W10 O35 111.4(15) . . ?
O38 W10 O37 110.0(15) . . ?
O27 W11 O28 82.8(9) . . ?
O27 W11 O36 85.0(10) . . ?
O30 W11 O27 84.9(13) . . ?
O30 W11 O28 63.9(12) . . ?
O30 W11 O36 146.0(13) . . ?
O34 W11 O27 147.3(13) . . ?
O34 W11 O28 64.8(11) . . ?
O34 W11 O30 84.4(15) . . ?
O34 W11 O36 86.7(12) . . ?
O36 W11 O28 82.6(8) . . ?
O40 W11 O27 118.1(11) . . ?
O40 W11 O28 151.9(10) . . ?
O40 W11 O30 97.5(14) . . ?
O40 W11 O34 93.9(13) . . ?
O40 W11 O36 115.8(10) . . ?
O29 W12 O31 79.0(11) . . ?
O29 W12 O35 85.9(9) . . ?
O31 W12 O35 143.3(12) . . ?
O33 W12 O29 111.2(13) . . ?
O33 W12 O31 109.2(14) . . ?
O33 W12 O34 103.6(14) . . ?
O33 W12 O35 107.3(14) . . ?
O34 W12 O29 145.2(12) . . ?
O34 W12 O31 88.5(13) . . ?
O34 W12 O35 85.1(12) . . ?
O18 P13 O19 109.0(13) . . ?
O18 P13 O24 104.9(13) . . ?
O19 P13 O24 102.3(14) . . ?
O28 P13 O18 115.9(15) . . ?
O28 P13 O19 112.4(13) . . ?
O28 P13 O24 111.3(14) . . ?
W1 O1 W2 126.6(11) . . ?
W3 O4 W1 128.4(13) . . ?
W4 O5 W2 126.3(13) . . ?
W4 O7 W3 142.3(19) . . ?
W4 O9 W5 137.4(13) . . ?
W5 O10 W3 140.9(18) . . ?
W4 O11 W6 121.1(12) . . ?
W3 O12 W7 127.4(12) . . ?
W1 O13 W7 142(2) . . ?
W1 O14 W8 152.1(13) . . ?
W2 O15 W8 150.2(12) . . ?
W2 O17 W6 145.5(13) . . ?
W3 O18 W7 93.9(6) . . ?
P13 O18 W3 130.3(13) . . ?
P13 O18 W7 122.6(12) . . ?
W4 O19 W6 95.4(7) . . ?
P13 O19 W4 127.7(11) . . ?
P13 O19 W6 123.5(11) . . ?
W5 O21 W9 122.9(14) . . ?
W5 O22 W10 124.5(13) . . ?
W6 O23 W9 138.1(17) . . ?
W5 O24 W9 96.7(8) . . ?
W5 O24 W10 94.8(7) . . ?
W9 O24 W10 92.3(6) . . ?
P13 O24 W5 126.7(11) . . ?
P13 O24 W9 121.1(10) . . ?
P13 O24 W10 117.4(12) . . ?
W7 O26 W10 127.4(11) . . ?
W6 O27 W11 150.9(15) . . ?
P13 O28 W11 128.6(15) . . ?
W7 O29 W12 153.8(15) . . ?
W8 O30 W11 144(2) . . ?
W8 O31 W12 140.9(16) . . ?
W11 O34 W12 141.2(18) . . ?
W10 O35 W12 148.5(12) . . ?
W9 O36 W11 149.1(13) . . ?
W10 O37 W9 144.1(12) . . ?
O45 Cu1 Cl27 96.8(10) . . ?
O45 Cu1 O49 92.7(13) . . ?
O45 Cu1 N2 161.4(12) . . ?
O45 Cu1 N1 88.9(13) . . ?
O49 Cu1 Cl27 80.6(9) . . ?
O49 Cu1 N2 95.8(11) . . ?
N2 Cu1 Cl27 100.8(8) . . ?
N1 Cu1 Cl27 96.6(10) . . ?
N1 Cu1 O49 176.9(13) . . ?
N1 Cu1 N2 83.4(10) . . ?
O44 Cu2 Cl27 93.5(10) . . ?
O44 Cu2 O49 92.8(13) . . ?
O44 Cu2 N3 169.9(12) . . ?
O44 Cu2 N4 89.3(11) . . ?
O49 Cu2 Cl27 87.0(10) . . ?
N3 Cu2 Cl27 95.7(8) . . ?
N3 Cu2 O49 91.9(11) . . ?
N3 Cu2 N4 80.7(10) . . ?
N4 Cu2 Cl27 150.0(8) . . ?
N4 Cu2 O49 122.8(12) . . ?
O46 Cu3 Cl25 84.4(8) . . ?
O46 Cu3 N5 172.8(11) . . ?
O46 Cu3 N6 95.0(12) . . ?
O47 Cu3 Cl25 98.0(9) . . ?
O47 Cu3 O46 94.8(12) . . ?
O47 Cu3 N5 91.5(12) . . ?
O47 Cu3 N6 160.0(13) . . ?
N5 Cu3 Cl25 98.0(8) . . ?
N6 Cu3 Cl25 100.3(10) . . ?
N6 Cu3 N5 77.9(12) . . ?
O46 Cu4 Cl25 86.3(7) . . ?
O48 Cu4 Cl25 92.2(11) . . ?
O48 Cu4 O46 92.9(11) . . ?
O48 Cu4 N7 169.2(12) . . ?
O48 Cu4 N8 90.3(12) . . ?
N7 Cu4 Cl25 97.6(8) . . ?
N7 Cu4 O46 92.2(10) . . ?
N8 Cu4 Cl25 147.5(9) . . ?
N8 Cu4 O46 125.9(11) . . ?
N8 Cu4 N7 79.0(10) . . ?
O42 Cu5 O41 87.3(14) . . ?
O43 Cu5 O41 90.2(10) . . ?
O43 Cu5 O42 93.6(14) . . ?
O43 Cu5 N9 170.1(11) . . ?
O43 Cu5 N10 96.0(10) . . ?
N9 Cu5 O41 98.3(10) . . ?
N9 Cu5 O42 91.9(15) . . ?
N9 Cu5 N10 78.7(12) . . ?
N10 Cu5 O41 92.0(10) . . ?
N10 Cu5 O42 170.4(13) . . ?
Cu4 Cl25 Cu3 77.8(4) . . ?
Cu2 Cl27 Cu1 79.0(4) . . ?
O48 P23 O47 110.3(16) . . ?
O49 P23 O47 105.5(16) . . ?
O49 P23 O48 113.8(19) . . ?
O50 P23 O47 105.0(16) . . ?
O50 P23 O48 114.1(15) . . ?
O50 P23 O49 107.4(16) . . ?
O44 P26 O43 103.0(16) . . ?
O44 P26 O46 107.9(16) . . ?
O45 P26 O43 113.7(17) . . ?
O45 P26 O44 115.6(18) . . ?
O45 P26 O46 111.9(16) . . ?
O46 P26 O43 103.8(15) . . ?
P26 O43 Cu5 135.3(15) . . ?
P26 O44 Cu2 127.5(19) . . ?
P26 O45 Cu1 127(2) . . ?
Cu3 O46 Cu4 101.1(11) . . ?
P26 O46 Cu3 133.5(16) . . ?
P26 O46 Cu4 114.5(14) . . ?
P23 O47 Cu3 127.5(18) . . ?
P23 O48 Cu4 129.5(17) . . ?
Cu1 O49 Cu2 103.5(13) . . ?
P23 O49 Cu1 125.9(18) . . ?
P23 O49 Cu2 122.1(19) . . ?
C6 N2 Cu1 113.0(12) . . ?
C6 N2 C10 120.0 . . ?
C10 N2 Cu1 126.7(12) . . ?
N2 C6 C7 120.0 . . ?
N2 C6 C5 112.1(18) . . ?
C7 C6 C5 127.7(18) . . ?
C6 C7 H7 120.0 . . ?
C8 C7 C6 120.0 . . ?
C8 C7 H7 120.0 . . ?
C7 C8 H8 120.0 . . ?
C7 C8 C9 120.0 . . ?
C9 C8 H8 120.0 . . ?
C8 C9 H9 120.0 . . ?
C8 C9 C10 120.0 . . ?
C10 C9 H9 120.0 . . ?
N2 C10 H10 120.0 . . ?
C9 C10 N2 120.0 . . ?
C9 C10 H10 120.0 . . ?
C11 N3 Cu2 123.2(13) . . ?
C11 N3 C15 120.0 . . ?
C15 N3 Cu2 116.8(13) . . ?
N3 C11 H11 120.0 . . ?
C12 C11 N3 120.0 . . ?
C12 C11 H11 120.0 . . ?
C11 C12 H12 120.0 . . ?
C11 C12 C13 120.0 . . ?
C13 C12 H12 120.0 . . ?
C12 C13 H13 120.0 . . ?
C12 C13 C14 120.0 . . ?
C14 C13 H13 120.0 . . ?
C13 C14 H14 120.0 . . ?
C15 C14 C13 120.0 . . ?
C15 C14 H14 120.0 . . ?
N3 C15 C16 114.2(18) . . ?
C14 C15 N3 120.0 . . ?
C14 C15 C16 125.8(18) . . ?
C21 N5 Cu3 120.4(13) . . ?
C21 N5 C25 120.0 . . ?
C25 N5 Cu3 119.6(13) . . ?
N5 C21 H21 120.0 . . ?
N5 C21 C22 120.0 . . ?
C22 C21 H21 120.0 . . ?
C21 C22 H22 120.0 . . ?
C23 C22 C21 120.0 . . ?
C23 C22 H22 120.0 . . ?
C22 C23 H23 120.0 . . ?
C22 C23 C24 120.0 . . ?
C24 C23 H23 120.0 . . ?
C23 C24 H24 120.0 . . ?
C25 C24 C23 120.0 . . ?
C25 C24 H24 120.0 . . ?
C24 C25 N5 120.0 . . ?
C26 C25 N5 110(2) . . ?
C26 C25 C24 130(2) . . ?
C26 N6 Cu3 116.3(16) . . ?
C26 N6 C30 120.0 . . ?
C30 N6 Cu3 123.7(16) . . ?
C25 C26 N6 116(2) . . ?
C25 C26 C27 124(2) . . ?
C27 C26 N6 120.0 . . ?
C26 C27 H27 120.0 . . ?
C26 C27 C28 120.0 . . ?
C28 C27 H27 120.0 . . ?
C27 C28 H28 120.0 . . ?
C29 C28 C27 120.0 . . ?
C29 C28 H28 120.0 . . ?
C28 C29 H29 120.0 . . ?
C28 C29 C30 120.0 . . ?
C30 C29 H29 120.0 . . ?
N6 C30 H30 120.0 . . ?
C29 C30 N6 120.0 . . ?
C29 C30 H30 120.0 . . ?
C41 N9 Cu5 122.8(16) . . ?
C41 N9 C45 120.0 . . ?
C45 N9 Cu5 116.2(16) . . ?
N9 C41 H41 120.0 . . ?
N9 C41 C42 120.0 . . ?
C42 C41 H41 120.0 . . ?
C41 C42 H42 120.0 . . ?
C41 C42 C43 120.0 . . ?
C43 C42 H42 120.0 . . ?
C42 C43 H43 120.0 . . ?
C44 C43 C42 120.0 . . ?
C44 C43 H43 120.0 . . ?
C43 C44 H44 120.0 . . ?
C43 C44 C45 120.0 . . ?
C45 C44 H44 120.0 . . ?
N9 C45 C46 113.1(18) . . ?
C44 C45 N9 120.0 . . ?
C44 C45 C46 126.7(18) . . ?
N1 C5 C6 118.8(18) . . ?
N1 C5 C4 120.0 . . ?
C4 C5 C6 121.1(18) . . ?
C5 N1 Cu1 111.4(14) . . ?
C5 N1 C1 120.0 . . ?
C1 N1 Cu1 128.3(14) . . ?
N1 C1 H1 120.0 . . ?
C2 C1 N1 120.0 . . ?
C2 C1 H1 120.0 . . ?
C1 C2 H2 120.0 . . ?
C1 C2 C3 120.0 . . ?
C3 C2 H2 120.0 . . ?
C2 C3 H3 120.0 . . ?
C4 C3 C2 120.0 . . ?
C4 C3 H3 120.0 . . ?
C5 C4 H4 120.0 . . ?
C3 C4 C5 120.0 . . ?
C3 C4 H4 120.0 . . ?
C18 C17 H17 120.0 . . ?
C18 C17 C16 120.0 . . ?
C16 C17 H17 120.0 . . ?
C17 C18 H18 120.0 . . ?
C19 C18 C17 120.0 . . ?
C19 C18 H18 120.0 . . ?
C18 C19 H19 120.0 . . ?
C18 C19 C20 120.0 . . ?
C20 C19 H19 120.0 . . ?
C19 C20 H20 120.0 . . ?
C19 C20 N4 120.0 . . ?
N4 C20 H20 120.0 . . ?
C20 N4 Cu2 126.3(12) . . ?
C16 N4 Cu2 113.4(12) . . ?
C16 N4 C20 120.0 . . ?
C17 C16 C15 125.7(18) . . ?
N4 C16 C15 114.3(18) . . ?
N4 C16 C17 120.0 . . ?
N7 C35 C34 120.0 . . ?
N7 C35 C36 114.6(19) . . ?
C34 C35 C36 125.4(19) . . ?
C35 N7 Cu4 114.9(12) . . ?
C31 N7 Cu4 125.0(12) . . ?
C31 N7 C35 120.0 . . ?
N7 C31 H31 120.0 . . ?
N7 C31 C32 120.0 . . ?
C32 C31 H31 120.0 . . ?
C31 C32 H32 120.0 . . ?
C33 C32 C31 120.0 . . ?
C33 C32 H32 120.0 . . ?
C32 C33 H33 120.0 . . ?
C32 C33 C34 120.0 . . ?
C34 C33 H33 120.0 . . ?
C35 C34 H34 120.0 . . ?
C33 C34 C35 120.0 . . ?
C33 C34 H34 120.0 . . ?
C37 C36 C35 126.8(19) . . ?
C37 C36 N8 120.0 . . ?
N8 C36 C35 113.0(19) . . ?
C36 C37 H37 120.0 . . ?
C38 C37 C36 120.0 . . ?
C38 C37 H37 120.0 . . ?
C37 C38 H38 120.0 . . ?
C39 C38 C37 120.0 . . ?
C39 C38 H38 120.0 . . ?
C38 C39 H39 120.0 . . ?
C38 C39 C40 120.0 . . ?
C40 C39 H39 120.0 . . ?
C39 C40 H40 120.0 . . ?
N8 C40 C39 120.0 . . ?
N8 C40 H40 120.0 . . ?
C36 N8 Cu4 117.0(13) . . ?
C40 N8 Cu4 122.4(13) . . ?
C40 N8 C36 120.0 . . ?
C50 C49 H49 120.0 . . ?
C50 C49 C48 120.0 . . ?
C48 C49 H49 120.0 . . ?
C49 C50 H50 120.0 . . ?
C49 C50 N10 120.0 . . ?
N10 C50 H50 120.0 . . ?
C50 N10 Cu5 124.7(13) . . ?
C50 N10 C46 120.0 . . ?
C46 N10 Cu5 114.3(13) . . ?
N10 C46 C45 114.3(16) . . ?
C47 C46 C45 125.7(16) . . ?
C47 C46 N10 120.0 . . ?
C46 C47 C48 120.0 . . ?
C49 C48 H48 120.0 . . ?
C47 C48 C49 120.0 . . ?
C47 C48 H48 120.0 . . ?

loop_
_geom_bond_atom_site_label_1
_geom_bond_atom_site_label_2
_geom_bond_distance
_geom_bond_site_symmetry_2
_geom_bond_publ_flag
W1 O1 1.97(2) . ?
W1 O2 1.68(3) . ?
W1 O4 2.09(3) . ?
W1 O13 1.83(4) . ?
W1 O14 1.74(2) . ?
W2 O1 2.00(2) . ?
W2 O3 1.71(3) . ?
W2 O5 2.13(3) . ?
W2 O15 1.71(2) . ?
W2 O17 1.80(2) . ?
W3 O4 1.87(2) . ?
W3 O6 1.63(2) . ?
W3 O7 1.90(3) . ?
W3 O10 1.91(3) . ?
W3 O12 1.87(2) . ?
W3 O18 2.401(19) . ?
W4 O5 1.85(3) . ?
W4 O7 1.87(3) . ?
W4 O8 1.78(3) . ?
W4 O9 1.87(2) . ?
W4 O11 2.01(2) . ?
W4 O19 2.381(18) . ?
W5 O9 1.97(2) . ?
W5 O10 1.88(3) . ?
W5 O20 1.61(3) . ?
W5 O21 1.98(2) . ?
W5 O22 1.90(2) . ?
W5 O24 2.33(2) . ?
W6 O11 2.06(2) . ?
W6 O17 1.91(2) . ?
W6 O19 2.417(18) . ?
W6 O23 1.85(3) . ?
W6 O25 1.68(3) . ?
W6 O27 1.74(2) . ?
W7 O12 2.11(2) . ?
W7 O13 1.94(4) . ?
W7 O16 1.69(4) . ?
W7 O18 2.483(19) . ?
W7 O26 1.96(2) . ?
W7 O29 1.73(2) . ?
W8 O14 1.92(2) . ?
W8 O15 1.98(2) . ?
W8 O30 1.86(4) . ?
W8 O31 1.86(3) . ?
W8 O32 1.75(3) . ?
W9 O21 2.07(3) . ?
W9 O23 1.97(3) . ?
W9 O24 2.429(18) . ?
W9 O36 1.72(2) . ?
W9 O37 1.88(2) . ?
W9 O39 1.65(3) . ?
W10 O22 2.12(3) . ?
W10 O24 2.50(2) . ?
W10 O26 1.99(2) . ?
W10 O35 1.74(2) . ?
W10 O37 1.85(2) . ?
W10 O38 1.63(3) . ?
W11 O27 1.94(2) . ?
W11 O28 2.506(19) . ?
W11 O30 1.89(4) . ?
W11 O34 1.88(3) . ?
W11 O36 1.99(2) . ?
W11 O40 1.76(2) . ?
W12 O29 1.91(2) . ?
W12 O31 1.92(3) . ?
W12 O33 1.58(3) . ?
W12 O34 1.90(3) . ?
W12 O35 1.96(2) . ?
P13 O18 1.52(2) . ?
P13 O19 1.57(2) . ?
P13 O24 1.63(2) . ?
P13 O28 1.43(3) . ?
Cu1 Cl27 2.716(13) . ?
Cu1 O45 1.96(3) . ?
Cu1 O49 2.00(4) . ?
Cu1 N2 2.034(18) . ?
Cu1 N1 1.97(2) . ?
Cu2 Cl27 2.369(14) . ?
Cu2 O44 1.94(3) . ?
Cu2 O49 2.13(3) . ?
Cu2 N3 1.947(19) . ?
Cu2 N4 2.043(17) . ?
Cu3 Cl25 2.750(14) . ?
Cu3 O46 1.92(3) . ?
Cu3 O47 1.90(3) . ?
Cu3 N5 1.968(19) . ?
Cu3 N6 1.958(19) . ?
Cu4 Cl25 2.399(13) . ?
Cu4 O46 2.27(2) . ?
Cu4 O48 1.90(3) . ?
Cu4 N7 2.017(17) . ?
Cu4 N8 1.969(18) . ?
Cu5 O41 2.29(3) . ?
Cu5 O42 2.11(4) . ?
Cu5 O43 1.86(2) . ?
Cu5 N9 1.97(2) . ?
Cu5 N10 2.017(18) . ?
P23 O47 1.57(3) . ?
P23 O48 1.56(3) . ?
P23 O49 1.55(3) . ?
P23 O50 1.53(3) . ?
P26 O43 1.56(3) . ?
P26 O44 1.52(3) . ?
P26 O45 1.46(3) . ?
P26 O46 1.53(3) . ?
N2 C6 1.3900 . ?
N2 C10 1.3900 . ?
C6 C7 1.3900 . ?
C6 C5 1.46(3) . ?
C7 H7 0.9300 . ?
C7 C8 1.3900 . ?
C8 H8 0.9300 . ?
C8 C9 1.3900 . ?
C9 H9 0.9300 . ?
C9 C10 1.3900 . ?
C10 H10 0.9300 . ?
N3 C11 1.3900 . ?
N3 C15 1.3900 . ?
C11 H11 0.9300 . ?
C11 C12 1.3900 . ?
C12 H12 0.9300 . ?
C12 C13 1.3900 . ?
C13 H13 0.9300 . ?
C13 C14 1.3900 . ?
C14 H14 0.9300 . ?
C14 C15 1.3900 . ?
C15 C16 1.44(2) . ?
N5 C21 1.3900 . ?
N5 C25 1.3900 . ?
C21 H21 0.9300 . ?
C21 C22 1.3900 . ?
C22 H22 0.9300 . ?
C22 C23 1.3900 . ?
C23 H23 0.9300 . ?
C23 C24 1.3900 . ?
C24 H24 0.9300 . ?
C24 C25 1.3900 . ?
C25 C26 1.38(3) . ?
N6 C26 1.3900 . ?
N6 C30 1.3900 . ?
C26 C27 1.3900 . ?
C27 H27 0.9300 . ?
C27 C28 1.3900 . ?
C28 H28 0.9300 . ?
C28 C29 1.3900 . ?
C29 H29 0.9300 . ?
C29 C30 1.3900 . ?
C30 H30 0.9300 . ?
N9 C41 1.3900 . ?
N9 C45 1.3900 . ?
C41 H41 0.9300 . ?
C41 C42 1.3900 . ?
C42 H42 0.9300 . ?
C42 C43 1.3900 . ?
C43 H43 0.9300 . ?
C43 C44 1.3900 . ?
C44 H44 0.9300 . ?
C44 C45 1.3900 . ?
C45 C46 1.41(3) . ?
C5 N1 1.3900 . ?
C5 C4 1.3900 . ?
N1 C1 1.3900 . ?
C1 H1 0.9300 . ?
C1 C2 1.3900 . ?
C2 H2 0.9300 . ?
C2 C3 1.3900 . ?
C3 H3 0.9300 . ?
C3 C4 1.3900 . ?
C4 H4 0.9300 . ?
C17 H17 0.9300 . ?
C17 C18 1.3900 . ?
C17 C16 1.3900 . ?
C18 H18 0.9300 . ?
C18 C19 1.3900 . ?
C19 H19 0.9300 . ?
C19 C20 1.3900 . ?
C20 H20 0.9300 . ?
C20 N4 1.3900 . ?
N4 C16 1.3900 . ?
C35 N7 1.3900 . ?
C35 C34 1.3900 . ?
C35 C36 1.41(2) . ?
N7 C31 1.3900 . ?
C31 H31 0.9300 . ?
C31 C32 1.3900 . ?
C32 H32 0.9300 . ?
C32 C33 1.3900 . ?
C33 H33 0.9300 . ?
C33 C34 1.3900 . ?
C34 H34 0.9300 . ?
C36 C37 1.3900 . ?
C36 N8 1.3900 . ?
C37 H37 0.9300 . ?
C37 C38 1.3900 . ?
C38 H38 0.9300 . ?
C38 C39 1.3900 . ?
C39 H39 0.9300 . ?
C39 C40 1.3900 . ?
C40 H40 0.9300 . ?
C40 N8 1.3900 . ?
C49 H49 0.9300 . ?
C49 C50 1.3900 . ?
C49 C48 1.3900 . ?
C50 H50 0.9300 . ?
C50 N10 1.3900 . ?
N10 C46 1.3900 . ?
C46 C47 1.3900 . ?
C47 C48 1.3900 . ?
C48 H48 0.9300 . ?

loop_
_geom_torsion_atom_site_label_1
_geom_torsion_atom_site_label_2
_geom_torsion_atom_site_label_3
_geom_torsion_atom_site_label_4
_geom_torsion
_geom_torsion_site_symmetry_1
_geom_torsion_site_symmetry_2
_geom_torsion_site_symmetry_3
_geom_torsion_site_symmetry_4
_geom_torsion_publ_flag
O1 W1 O13 W7 -67(6) . . . . ?
O1 W1 O14 W8 -37(3) . . . . ?
O1 W2 O15 W8 32(3) . . . . ?
O1 W2 O17 W6 79(3) . . . . ?
O2 W1 O13 W7 143(3) . . . . ?
O2 W1 O14 W8 -135(3) . . . . ?
O3 W2 O15 W8 124(3) . . . . ?
O3 W2 O17 W6 -129(2) . . . . ?
O4 W1 O13 W7 46(3) . . . . ?
O4 W1 O14 W8 64(4) . . . . ?
O4 W3 O12 W7 -68.6(15) . . . . ?
O5 W2 O15 W8 -76(4) . . . . ?
O5 W2 O17 W6 -34(2) . . . . ?
O5 W4 O7 W3 -118(3) . . . . ?
O5 W4 O9 W5 31(6) . . . . ?
O6 W3 O4 W1 158.3(17) . . . . ?
O6 W3 O12 W7 -157.0(16) . . . . ?
O7 W3 O4 W1 -90.9(18) . . . . ?
O7 W3 O12 W7 13(4) . . . . ?
O7 W4 O5 W2 86.9(18) . . . . ?
O7 W4 O9 W5 -57.1(19) . . . . ?
O8 W4 O5 W2 -173.6(17) . . . . ?
O8 W4 O7 W3 142(3) . . . . ?
O8 W4 O9 W5 -156.0(19) . . . . ?
O9 W4 O5 W2 -1(6) . . . . ?
O9 W4 O7 W3 50(3) . . . . ?
O9 W5 O10 W3 -54(3) . . . . ?
O10 W3 O4 W1 -10(5) . . . . ?
O10 W3 O12 W7 94.4(16) . . . . ?
O11 W4 O5 W2 -77.4(17) . . . . ?
O11 W4 O7 W3 -37(7) . . . . ?
O11 W4 O9 W5 107.1(18) . . . . ?
O11 W6 O23 W9 -105(4) . . . . ?
O11 W6 O27 W11 49(5) . . . . ?
O12 W3 O4 W1 70.9(16) . . . . ?
O12 W7 O29 W12 -59(5) . . . . ?
O13 W1 O14 W8 129(3) . . . . ?
O13 W7 O29 W12 -127(4) . . . . ?
O14 W1 O13 W7 -109(3) . . . . ?
O14 W8 O30 W11 -22(5) . . . . ?
O14 W8 O31 W12 109(2) . . . . ?
O15 W2 O17 W6 123(3) . . . . ?
O15 W8 O30 W11 -94(4) . . . . ?
O15 W8 O31 W12 41(3) . . . . ?
O16 W7 O29 W12 129(4) . . . . ?
O17 W2 O15 W8 -130(3) . . . . ?
O17 W6 O23 W9 -2(6) . . . . ?
O17 W6 O27 W11 114(3) . . . . ?
O18 W3 O4 W1 -0.7(13) . . . . ?
O18 W3 O12 W7 4.8(12) . . . . ?
O18 W7 O29 W12 -63(4) . . . . ?
O18 P13 O19 W4 -49(2) . . . . ?
O18 P13 O19 W6 -179.8(12) . . . . ?
O18 P13 O24 W5 53.2(18) . . . . ?
O18 P13 O24 W9 -178.4(12) . . . . ?
O18 P13 O24 W10 -67.0(15) . . . . ?
O18 P13 O28 W11 179.0(12) . . . . ?
O19 W4 O5 W2 -4.4(14) . . . . ?
O19 W4 O7 W3 -44(3) . . . . ?
O19 W4 O9 W5 34.5(18) . . . . ?
O19 W6 O23 W9 -33(4) . . . . ?
O19 W6 O27 W11 55(3) . . . . ?
O19 P13 O18 W3 50.3(19) . . . . ?
O19 P13 O18 W7 -179.2(12) . . . . ?
O19 P13 O24 W5 -60.5(16) . . . . ?
O19 P13 O24 W9 67.8(15) . . . . ?
O19 P13 O24 W10 179.3(9) . . . . ?
O19 P13 O28 W11 -55(2) . . . . ?
O20 W5 O10 W3 -159(3) . . . . ?
O21 W5 O10 W3 34(6) . . . . ?
O21 W9 O36 W11 -53(4) . . . . ?
O21 W9 O37 W10 -26(2) . . . . ?
O22 W5 O10 W3 114(3) . . . . ?
O22 W10 O35 W12 72(4) . . . . ?
O22 W10 O37 W9 26(2) . . . . ?
O23 W6 O27 W11 -40(3) . . . . ?
O23 W9 O36 W11 39(3) . . . . ?
O23 W9 O37 W10 78(4) . . . . ?
O24 W5 O10 W3 41(3) . . . . ?
O24 W9 O36 W11 -55(3) . . . . ?
O24 W9 O37 W10 36(2) . . . . ?
O24 W10 O35 W12 66(3) . . . . ?
O24 W10 O37 W9 -35(2) . . . . ?
O24 P13 O18 W3 -58.6(18) . . . . ?
O24 P13 O18 W7 71.9(17) . . . . ?
O24 P13 O19 W4 61.9(17) . . . . ?
O24 P13 O19 W6 -69.1(16) . . . . ?
O24 P13 O28 W11 59.2(19) . . . . ?
O25 W6 O23 W9 160(4) . . . . ?
O25 W6 O27 W11 -134(3) . . . . ?
O26 W7 O29 W12 38(4) . . . . ?
O26 W10 O35 W12 -37(3) . . . . ?
O26 W10 O37 W9 -90(3) . . . . ?
O27 W6 O23 W9 55(4) . . . . ?
O27 W11 O30 W8 96(4) . . . . ?
O27 W11 O34 W12 -15(5) . . . . ?
O28 W11 O30 W8 11(3) . . . . ?
O28 W11 O34 W12 -7(3) . . . . ?
O28 P13 O18 W3 178.2(13) . . . . ?
O28 P13 O18 W7 -51.3(19) . . . . ?
O28 P13 O19 W4 -178.7(14) . . . . ?
O28 P13 O19 W6 50(2) . . . . ?
O28 P13 O24 W5 179.3(13) . . . . ?
O28 P13 O24 W9 -52.3(18) . . . . ?
O28 P13 O24 W10 59.1(16) . . . . ?
O30 W8 O31 W12 -37(3) . . . . ?
O30 W11 O34 W12 57(3) . . . . ?
O31 W8 O30 W11 48(4) . . . . ?
O32 W8 O30 W11 147(3) . . . . ?
O32 W8 O31 W12 -140(2) . . . . ?
O34 W11 O30 W8 -53(4) . . . . ?
O35 W10 O37 W9 -135(3) . . . . ?
O36 W9 O37 W10 136(3) . . . . ?
O36 W11 O30 W8 23(5) . . . . ?
O36 W11 O34 W12 -90(3) . . . . ?
O37 W9 O36 W11 -112(3) . . . . ?
O37 W10 O35 W12 122(3) . . . . ?
O38 W10 O35 W12 -133(3) . . . . ?
O38 W10 O37 W9 118(3) . . . . ?
O39 W9 O36 W11 145(3) . . . . ?
O39 W9 O37 W10 -120(2) . . . . ?
O40 W11 O30 W8 -146(3) . . . . ?
O40 W11 O34 W12 154(3) . . . . ?
Cu1 N2 C6 C7 174.8(16) . . . . ?
Cu1 N2 C6 C5 -11(2) . . . . ?
Cu1 N2 C10 C9 -174.1(19) . . . . ?
Cu1 N1 C1 C2 -174(2) . . . . ?
Cu2 N3 C11 C12 179.9(19) . . . . ?
Cu2 N3 C15 C14 -179.9(18) . . . . ?
Cu2 N3 C15 C16 -2(2) . . . . ?
Cu2 N4 C16 C15 9(2) . . . . ?
Cu2 N4 C16 C17 -173.5(16) . . . . ?
Cu3 N5 C21 C22 179.0(19) . . . . ?
Cu3 N5 C25 C24 -179.0(19) . . . . ?
Cu3 N5 C25 C26 0(2) . . . . ?
Cu3 N6 C26 C25 1(2) . . . . ?
Cu3 N6 C26 C27 -179(2) . . . . ?
Cu3 N6 C30 C29 178(2) . . . . ?
Cu4 N7 C31 C32 -179.6(19) . . . . ?
Cu5 N9 C41 C42 168(2) . . . . ?
Cu5 N9 C45 C44 -168.9(19) . . . . ?
Cu5 N9 C45 C46 16(2) . . . . ?
Cu5 N10 C46 C45 -11(2) . . . . ?
Cu5 N10 C46 C47 168.9(18) . . . . ?
Cl25 Cu4 O48 P23 -86(2) . . . . ?
O41 Cu5 O43 P26 76(2) . . . . ?
O42 Cu5 O43 P26 -11(3) . . . . ?
O43 P26 O44 Cu2 -169(2) . . . . ?
O43 P26 O45 Cu1 153.0(19) . . . . ?
O43 P26 O46 Cu3 -109(2) . . . . ?
O43 P26 O46 Cu4 114.3(15) . . . . ?
O44 P26 O43 Cu5 44(3) . . . . ?
O44 P26 O45 Cu1 34(3) . . . . ?
O44 P26 O46 Cu3 0(3) . . . . ?
O44 P26 O46 Cu4 -136.9(16) . . . . ?
O45 P26 O43 Cu5 -82(3) . . . . ?
O45 P26 O44 Cu2 -44(3) . . . . ?
O45 P26 O46 Cu3 128(2) . . . . ?
O45 P26 O46 Cu4 -9(2) . . . . ?
O46 Cu4 O48 P23 0(3) . . . . ?
O46 P26 O43 Cu5 156(2) . . . . ?
O46 P26 O44 Cu2 82(2) . . . . ?
O46 P26 O45 Cu1 -90(2) . . . . ?
O47 P23 O48 Cu4 48(3) . . . . ?
O47 P23 O49 Cu1 -131(2) . . . . ?
O47 P23 O49 Cu2 11(2) . . . . ?
O48 P23 O47 Cu3 -33(3) . . . . ?
O48 P23 O49 Cu1 -10(3) . . . . ?
O48 P23 O49 Cu2 132.4(19) . . . . ?
O49 P23 O47 Cu3 90(2) . . . . ?
O49 P23 O48 Cu4 -71(3) . . . . ?
O50 P23 O47 Cu3 -156.5(19) . . . . ?
O50 P23 O48 Cu4 165(2) . . . . ?
O50 P23 O49 Cu1 117(2) . . . . ?
O50 P23 O49 Cu2 -100(2) . . . . ?
N2 C6 C7 C8 0.0 . . . . ?
N2 C6 C5 N1 13(3) . . . . ?
N2 C6 C5 C4 -170.3(17) . . . . ?
C6 N2 C10 C9 0.0 . . . . ?
C6 C7 C8 C9 0.0 . . . . ?
C6 C5 N1 Cu1 -8(2) . . . . ?
C6 C5 N1 C1 177(3) . . . . ?
C6 C5 C4 C3 -177(3) . . . . ?
C7 C6 C5 N1 -173.4(19) . . . . ?
C7 C6 C5 C4 4(3) . . . . ?
C7 C8 C9 C10 0.0 . . . . ?
C8 C9 C10 N2 0.0 . . . . ?
C10 N2 C6 C7 0.0 . . . . ?
C10 N2 C6 C5 175(2) . . . . ?
N3 C11 C12 C13 0.0 . . . . ?
N3 C15 C16 C17 177.4(16) . . . . ?
N3 C15 C16 N4 -5(3) . . . . ?
C11 N3 C15 C14 0.0 . . . . ?
C11 N3 C15 C16 178(2) . . . . ?
C11 C12 C13 C14 0.0 . . . . ?
C12 C13 C14 C15 0.0 . . . . ?
C13 C14 C15 N3 0.0 . . . . ?
C13 C14 C15 C16 -178(3) . . . . ?
C14 C15 C16 C17 -4(3) . . . . ?
C14 C15 C16 N4 173.5(16) . . . . ?
C15 N3 C11 C12 0.0 . . . . ?
N5 C21 C22 C23 0.0 . . . . ?
N5 C25 C26 N6 -1(3) . . . . ?
N5 C25 C26 C27 178.6(18) . . . . ?
C21 N5 C25 C24 0.0 . . . . ?
C21 N5 C25 C26 179(3) . . . . ?
C21 C22 C23 C24 0.0 . . . . ?
C22 C23 C24 C25 0.0 . . . . ?
C23 C24 C25 N5 0.0 . . . . ?
C23 C24 C25 C26 -179(3) . . . . ?
C24 C25 C26 N6 178.5(18) . . . . ?
C24 C25 C26 C27 -2(4) . . . . ?
C25 N5 C21 C22 0.0 . . . . ?
C25 C26 C27 C28 -179(3) . . . . ?
N6 C26 C27 C28 0.0 . . . . ?
C26 N6 C30 C29 0.0 . . . . ?
C26 C27 C28 C29 0.0 . . . . ?
C27 C28 C29 C30 0.0 . . . . ?
C28 C29 C30 N6 0.0 . . . . ?
C30 N6 C26 C25 179(3) . . . . ?
C30 N6 C26 C27 0.0 . . . . ?
N9 C41 C42 C43 0.0 . . . . ?
N9 C45 C46 N10 -2(3) . . . . ?
N9 C45 C46 C47 177(2) . . . . ?
C41 N9 C45 C44 0.0 . . . . ?
C41 N9 C45 C46 -176(2) . . . . ?
C41 C42 C43 C44 0.0 . . . . ?
C42 C43 C44 C45 0.0 . . . . ?
C43 C44 C45 N9 0.0 . . . . ?
C43 C44 C45 C46 175(2) . . . . ?
C44 C45 C46 N10 -178(2) . . . . ?
C44 C45 C46 C47 2(3) . . . . ?
C45 N9 C41 C42 0.0 . . . . ?
C45 C46 C47 C48 -180(2) . . . . ?
C5 C6 C7 C8 -174(3) . . . . ?
C5 N1 C1 C2 0.0 . . . . ?
N1 C5 C4 C3 0.0 . . . . ?
N1 C1 C2 C3 0.0 . . . . ?
C1 C2 C3 C4 0.0 . . . . ?
C2 C3 C4 C5 0.0 . . . . ?
C4 C5 N1 Cu1 175(2) . . . . ?
C4 C5 N1 C1 0.0 . . . . ?
C17 C18 C19 C20 0.0 . . . . ?
C18 C17 C16 C15 178(3) . . . . ?
C18 C17 C16 N4 0.0 . . . . ?
C18 C19 C20 N4 0.0 . . . . ?
C19 C20 N4 Cu2 172.6(18) . . . . ?
C19 C20 N4 C16 0.0 . . . . ?
C20 N4 C16 C15 -178(2) . . . . ?
C20 N4 C16 C17 0.0 . . . . ?
C16 C17 C18 C19 0.0 . . . . ?
C35 N7 C31 C32 0.0 . . . . ?
C35 C36 C37 C38 -175(3) . . . . ?
C35 C36 N8 Cu4 -13(2) . . . . ?
C35 C36 N8 C40 176(3) . . . . ?
N7 Cu4 O48 P23 118(6) . . . . ?
N7 C35 C34 C33 0.0 . . . . ?
N7 C35 C36 C37 -177.6(17) . . . . ?
N7 C35 C36 N8 7(3) . . . . ?
N7 C31 C32 C33 0.0 . . . . ?
C31 C32 C33 C34 0.0 . . . . ?
C32 C33 C34 C35 0.0 . . . . ?
C34 C35 N7 Cu4 179.6(17) . . . . ?
C34 C35 N7 C31 0.0 . . . . ?
C34 C35 C36 C37 5(3) . . . . ?
C34 C35 C36 N8 -170.6(16) . . . . ?
C36 C35 N7 Cu4 2(2) . . . . ?
C36 C35 N7 C31 -178(3) . . . . ?
C36 C35 C34 C33 177(3) . . . . ?
C36 C37 C38 C39 0.0 . . . . ?
C37 C36 N8 Cu4 171.0(19) . . . . ?
C37 C36 N8 C40 0.0 . . . . ?
C37 C38 C39 C40 0.0 . . . . ?
C38 C39 C40 N8 0.0 . . . . ?
C39 C40 N8 Cu4 -170(2) . . . . ?
C39 C40 N8 C36 0.0 . . . . ?
N8 Cu4 O48 P23 126(3) . . . . ?
N8 C36 C37 C38 0.0 . . . . ?
C49 C50 N10 Cu5 -168(2) . . . . ?
C49 C50 N10 C46 0.0 . . . . ?
C50 C49 C48 C47 0.0 . . . . ?
C50 N10 C46 C45 180(2) . . . . ?
C50 N10 C46 C47 0.0 . . . . ?
N10 Cu5 O43 P26 168(2) . . . . ?
N10 C46 C47 C48 0.0 . . . . ?
C46 C47 C48 C49 0.0 . . . . ?
C48 C49 C50 N10 0.0 . . . . ?

loop_
_twin_individual_id
_twin_individual_mass_fraction_refined
1 0.49(2)
2 0.51(2)
